data_4513736
loop_
_publ_author_name
'Nicholls, Thomas P.'
'Constable, Grace E.'
'Robertson, Johnathon C.'
'Gardiner, Michael G.'
'Bissember, Alex C.'

_publ_section_title
;
 Br\/onsted Acid Cocatalysis in Copper(I)-Photocatalyzed \a-Amino C--H
 Bond Functionalization
;
_journal_issue 1
_journal_name_full 'ACS Catalysis'
_journal_page_first 451
_journal_paper_doi 10.1021/acscatal.5b02014
_journal_volume 6
_journal_year 2016
_chemical_formula_sum 'C23 H20 N2 O'
_chemical_formula_weight 340.41
_chemical_name_systematic
;
 ?
;
_space_group_crystal_system monoclinic
_space_group_IT_number 14
_space_group_name_Hall '-P 2yn'
_space_group_name_H-M_alt 'P 1 21/n 1'
_symmetry_space_group_name_Hall '-P 2yn'
_symmetry_space_group_name_H-M 'P 1 21/n 1'
_atom_sites_solution_hydrogens geom
_audit_creation_method SHELXL-2014
_cell_angle_alpha 90
_cell_angle_beta 92.938(2)
_cell_angle_gamma 90
_cell_formula_units_Z 4
_cell_length_a 12.8640(10)
_cell_length_b 9.8120(10)
_cell_length_c 13.6520(9)
_cell_measurement_reflns_used 27163
_cell_measurement_temperature 100(2)
_cell_measurement_theta_max 30.059
_cell_measurement_theta_min 2.558
_cell_volume 1720.9(2)
_computing_cell_refinement XDS
_computing_data_collection BLU-ICE
_computing_data_reduction XDS
_computing_molecular_graphics
;
'X-SEED (Barbour, 2008) and ORTEPIII (Farrugia, 2008)' 
;
_computing_publication_material 'WinGX (Farrugia, 1999)'
_computing_structure_refinement 'SHELXL-2014 (Sheldrick, 2014)'
_computing_structure_solution 'SHELXS-2014 (Sheldrick, 2014)'
_diffrn_ambient_temperature 100(2)
_diffrn_detector_area_resol_mean 'ADSC Q315'
_diffrn_measured_fraction_theta_full 0.958
_diffrn_measured_fraction_theta_max 0.955
_diffrn_measurement_device_type '3-ID1 Australian Synchrotron'
_diffrn_measurement_method Rotation
_diffrn_radiation_monochromator Si<111>
_diffrn_radiation_source 'Synchrotron ID'
_diffrn_radiation_type Synchrotron
_diffrn_radiation_wavelength 0.7109
_diffrn_reflns_av_R_equivalents 0.0570
_diffrn_reflns_av_unetI/netI 0.0328
_diffrn_reflns_laue_measured_fraction_full 0.958
_diffrn_reflns_laue_measured_fraction_max 0.955
_diffrn_reflns_limit_h_max 18
_diffrn_reflns_limit_h_min -18
_diffrn_reflns_limit_k_max 13
_diffrn_reflns_limit_k_min -13
_diffrn_reflns_limit_l_max 19
_diffrn_reflns_limit_l_min -19
_diffrn_reflns_number 32776
_diffrn_reflns_point_group_measured_fraction_full 0.958
_diffrn_reflns_point_group_measured_fraction_max 0.955
_diffrn_reflns_theta_full 25.248
_diffrn_reflns_theta_max 30.059
_diffrn_reflns_theta_min 2.558
_exptl_absorpt_coefficient_mu 0.081
_exptl_absorpt_correction_type none
_exptl_crystal_colour colourless
_exptl_crystal_density_diffrn 1.314
_exptl_crystal_description prism
_exptl_crystal_F_000 720
_exptl_crystal_size_max 0.020
_exptl_crystal_size_mid 0.020
_exptl_crystal_size_min 0.020
_refine_diff_density_max 0.371
_refine_diff_density_min -0.239
_refine_diff_density_rms 0.050
_refine_ls_extinction_method none
_refine_ls_goodness_of_fit_ref 1.075
_refine_ls_hydrogen_treatment constr
_refine_ls_matrix_type full
_refine_ls_number_parameters 235
_refine_ls_number_reflns 4808
_refine_ls_number_restraints 0
_refine_ls_restrained_S_all 1.075
_refine_ls_R_factor_all 0.0559
_refine_ls_R_factor_gt 0.0514
_refine_ls_shift/su_max 0.000
_refine_ls_shift/su_mean 0.000
_refine_ls_structure_factor_coef Fsqd
_refine_ls_weighting_details 'w=1/[\s^2^(Fo^2^)+(0.0618P)^2^+0.6727P] where P=(Fo^2^+2Fc^2^)/3'
_refine_ls_weighting_scheme calc
_refine_ls_wR_factor_gt 0.1291
_refine_ls_wR_factor_ref 0.1359
_reflns_Friedel_coverage 0.000
_reflns_number_gt 4374
_reflns_number_total 4808
_reflns_threshold_expression 'I > 2\s(I)'
_cod_data_source_file cs5b02014_si_012.cif
_cod_data_source_block C:\Users\mgg\DOCUME~1\ASDATA~1\AS73AP~1\73AB120\72ab120
_cod_depositor_comments 'Adding full bibliography for 4513736--4513746.cif.'
_cod_database_code 4513736
_shelx_space_group_comment
;
The symmetry employed for this shelxl refinement is uniquely defined
by the following loop, which should always be used as a source of
symmetry information in preference to the above space-group names.
They are only intended as comments.
;
_shelx_estimated_absorpt_t_min 0.998
_shelx_estimated_absorpt_t_max 0.998
_shelxl_version_number 2014-3

loop_
_space_group_symop_operation_xyz
'x, y, z'
'-x+1/2, y+1/2, -z+1/2'
'-x, -y, -z'
'x-1/2, -y-1/2, z-1/2'

loop_
_atom_site_label
_atom_site_type_symbol
_atom_site_fract_x
_atom_site_fract_y
_atom_site_fract_z
_atom_site_U_iso_or_equiv
_atom_site_adp_type
_atom_site_occupancy
_atom_site_site_symmetry_order
_atom_site_calc_flag
_atom_site_refinement_flags_posn
_atom_site_refinement_flags_adp
O1 O 0.33259(7) 0.38830(10) 0.18995(7) 0.0323(2) Uani 1 1 d . .
N1 N 0.08390(7) 0.36942(9) -0.00211(7) 0.02125(19) Uani 1 1 d . .
N2 N 0.17821(8) 0.28903(10) 0.14278(7) 0.0249(2) Uani 1 1 d . .
C1 C 0.17384(8) 0.42834(10) -0.03527(8) 0.0210(2) Uani 1 1 d . .
C2 C 0.26478(9) 0.42673(11) 0.02647(8) 0.0231(2) Uani 1 1 d . .
C3 C 0.35423(9) 0.49445(13) -0.00103(9) 0.0285(2) Uani 1 1 d . .
H3 H 0.4146 0.4948 0.0420 0.034 Uiso 1 1 calc R U
C4 C 0.35596(9) 0.56127(13) -0.09051(10) 0.0313(3) Uani 1 1 d . .
H4 H 0.4172 0.6062 -0.1094 0.038 Uiso 1 1 calc R U
C5 C 0.26658(10) 0.56134(12) -0.15200(9) 0.0287(2) Uani 1 1 d . .
H5 H 0.2674 0.6063 -0.2136 0.034 Uiso 1 1 calc R U
C6 C 0.17614(9) 0.49733(11) -0.12560(8) 0.0249(2) Uani 1 1 d . .
H6 H 0.1156 0.5000 -0.1685 0.030 Uiso 1 1 calc R U
C7 C 0.10103(8) 0.25484(11) 0.06487(8) 0.0219(2) Uani 1 1 d . .
H7 H 0.0339 0.2387 0.0968 0.026 Uiso 1 1 calc R U
C8 C 0.12515(8) 0.12499(11) 0.00862(8) 0.0220(2) Uani 1 1 d . .
C9 C 0.08404(9) 0.11006(11) -0.08776(8) 0.0230(2) Uani 1 1 d . .
C10 C 0.02407(9) 0.22287(12) -0.14067(8) 0.0260(2) Uani 1 1 d . .
H10A H -0.0410 0.1849 -0.1715 0.031 Uiso 1 1 calc R U
H10B H 0.0661 0.2592 -0.1935 0.031 Uiso 1 1 calc R U
C11 C -0.00296(8) 0.33888(12) -0.07246(8) 0.0242(2) Uani 1 1 d . .
H11A H -0.0204 0.4213 -0.1118 0.029 Uiso 1 1 calc R U
H11B H -0.0649 0.3136 -0.0364 0.029 Uiso 1 1 calc R U
C12 C 0.18366(9) 0.01932(12) 0.05236(9) 0.0262(2) Uani 1 1 d . .
H12 H 0.2108 0.0289 0.1180 0.031 Uiso 1 1 calc R U
C13 C 0.20263(10) -0.09943(12) 0.00113(10) 0.0301(3) Uani 1 1 d . .
H13 H 0.2435 -0.1701 0.0312 0.036 Uiso 1 1 calc R U
C14 C 0.16155(10) -0.11446(12) -0.09440(10) 0.0315(3) Uani 1 1 d . .
H14 H 0.1738 -0.1957 -0.1298 0.038 Uiso 1 1 calc R U
C15 C 0.10273(10) -0.01054(12) -0.13776(9) 0.0278(2) Uani 1 1 d . .
H15 H 0.0745 -0.0217 -0.2029 0.033 Uiso 1 1 calc R U
C16 C 0.26375(9) 0.36578(11) 0.12607(8) 0.0245(2) Uani 1 1 d . .
C17 C 0.15810(10) 0.24342(12) 0.24248(8) 0.0293(2) Uani 1 1 d . .
H17A H 0.2243 0.2437 0.2828 0.035 Uiso 1 1 calc R U
H17B H 0.1317 0.1486 0.2397 0.035 Uiso 1 1 calc R U
C18 C 0.07988(9) 0.33298(13) 0.29086(8) 0.0267(2) Uani 1 1 d . .
C19 C -0.00502(12) 0.27720(16) 0.33599(9) 0.0383(3) Uani 1 1 d . .
H19 H -0.0159 0.1814 0.3347 0.046 Uiso 1 1 calc R U
C20 C -0.07431(12) 0.3618(2) 0.38326(10) 0.0466(4) Uani 1 1 d . .
H20 H -0.1325 0.3230 0.4131 0.056 Uiso 1 1 calc R U
C21 C -0.05889(11) 0.50083(19) 0.38688(10) 0.0418(3) Uani 1 1 d . .
H21 H -0.1057 0.5575 0.4198 0.050 Uiso 1 1 calc R U
C22 C 0.02553(10) 0.55749(15) 0.34208(9) 0.0327(3) Uani 1 1 d . .
H22 H 0.0369 0.6531 0.3447 0.039 Uiso 1 1 calc R U
C23 C 0.09317(9) 0.47405(12) 0.29353(8) 0.0259(2) Uani 1 1 d . .
H23 H 0.1496 0.5138 0.2615 0.031 Uiso 1 1 calc R U

loop_
_atom_site_aniso_label
_atom_site_aniso_U_11
_atom_site_aniso_U_22
_atom_site_aniso_U_33
_atom_site_aniso_U_23
_atom_site_aniso_U_13
_atom_site_aniso_U_12
O1 0.0320(4) 0.0345(5) 0.0293(4) -0.0021(3) -0.0104(4) -0.0008(3)
N1 0.0207(4) 0.0218(4) 0.0210(4) 0.0012(3) -0.0016(3) -0.0002(3)
N2 0.0294(5) 0.0265(4) 0.0185(4) 0.0003(3) -0.0030(4) -0.0016(4)
C1 0.0220(5) 0.0192(4) 0.0217(5) -0.0019(3) 0.0020(4) 0.0021(3)
C2 0.0231(5) 0.0222(5) 0.0238(5) -0.0025(4) -0.0002(4) 0.0020(4)
C3 0.0223(5) 0.0293(5) 0.0338(6) -0.0023(4) 0.0001(4) 0.0002(4)
C4 0.0258(5) 0.0304(6) 0.0384(6) 0.0006(5) 0.0082(5) -0.0018(4)
C5 0.0320(6) 0.0257(5) 0.0292(5) 0.0031(4) 0.0080(5) 0.0027(4)
C6 0.0268(5) 0.0240(5) 0.0239(5) 0.0014(4) 0.0009(4) 0.0022(4)
C7 0.0237(5) 0.0225(5) 0.0194(4) 0.0003(3) -0.0004(4) -0.0009(4)
C8 0.0221(5) 0.0215(5) 0.0223(5) 0.0006(4) 0.0017(4) -0.0021(4)
C9 0.0242(5) 0.0231(5) 0.0218(5) -0.0002(4) 0.0026(4) -0.0043(4)
C10 0.0291(5) 0.0273(5) 0.0212(5) 0.0010(4) -0.0041(4) -0.0027(4)
C11 0.0213(5) 0.0278(5) 0.0232(5) 0.0017(4) -0.0032(4) 0.0002(4)
C12 0.0261(5) 0.0253(5) 0.0270(5) 0.0029(4) -0.0003(4) -0.0003(4)
C13 0.0288(5) 0.0230(5) 0.0388(6) 0.0036(4) 0.0067(5) 0.0012(4)
C14 0.0345(6) 0.0233(5) 0.0375(6) -0.0041(4) 0.0119(5) -0.0035(4)
C15 0.0328(6) 0.0265(5) 0.0246(5) -0.0036(4) 0.0060(4) -0.0074(4)
C16 0.0254(5) 0.0243(5) 0.0232(5) -0.0026(4) -0.0037(4) 0.0027(4)
C17 0.0402(6) 0.0277(5) 0.0194(5) 0.0027(4) -0.0033(4) -0.0008(5)
C18 0.0295(5) 0.0332(6) 0.0169(4) 0.0029(4) -0.0045(4) -0.0051(4)
C19 0.0435(7) 0.0495(8) 0.0216(5) 0.0047(5) -0.0014(5) -0.0188(6)
C20 0.0337(7) 0.0809(12) 0.0256(6) 0.0058(6) 0.0049(5) -0.0152(7)
C21 0.0318(6) 0.0700(10) 0.0239(6) 0.0007(6) 0.0031(5) 0.0075(6)
C22 0.0316(6) 0.0424(7) 0.0236(5) 0.0013(5) -0.0026(5) 0.0071(5)
C23 0.0235(5) 0.0322(6) 0.0216(5) 0.0028(4) -0.0026(4) -0.0001(4)

loop_
_atom_type_symbol
_atom_type_description
_atom_type_scat_dispersion_real
_atom_type_scat_dispersion_imag
_atom_type_scat_source
C C 0.0033 0.0016 'International Tables Vol C Tables 4.2.6.8 and 6.1.1.4'
H H 0.0000 0.0000 'International Tables Vol C Tables 4.2.6.8 and 6.1.1.4'
N N 0.0061 0.0033 'International Tables Vol C Tables 4.2.6.8 and 6.1.1.4'
O O 0.0106 0.0060 'International Tables Vol C Tables 4.2.6.8 and 6.1.1.4'

loop_
_geom_angle_atom_site_label_1
_geom_angle_atom_site_label_2
_geom_angle_atom_site_label_3
_geom_angle
C1 N1 C7 115.04(9)
C1 N1 C11 119.40(9)
C7 N1 C11 109.79(8)
C16 N2 C7 122.09(9)
C16 N2 C17 120.40(10)
C7 N2 C17 117.44(9)
N1 C1 C2 118.74(10)
N1 C1 C6 122.70(10)
C2 C1 C6 118.43(10)
C3 C2 C1 120.33(11)
C3 C2 C16 118.92(10)
C1 C2 C16 120.44(10)
C4 C3 C2 120.80(11)
C4 C3 H3 119.6
C2 C3 H3 119.6
C3 C4 C5 118.84(11)
C3 C4 H4 120.6
C5 C4 H4 120.6
C6 C5 C4 121.52(11)
C6 C5 H5 119.2
C4 C5 H5 119.2
C5 C6 C1 120.06(11)
C5 C6 H6 120.0
C1 C6 H6 120.0
N2 C7 N1 110.83(9)
N2 C7 C8 114.26(9)
N1 C7 C8 110.84(9)
N2 C7 H7 106.8
N1 C7 H7 106.8
C8 C7 H7 106.8
C12 C8 C9 119.55(10)
C12 C8 C7 121.53(10)
C9 C8 C7 118.88(10)
C15 C9 C8 118.87(11)
C15 C9 C10 118.98(10)
C8 C9 C10 122.09(10)
C9 C10 C11 112.48(9)
C9 C10 H10A 109.1
C11 C10 H10A 109.1
C9 C10 H10B 109.1
C11 C10 H10B 109.1
H10A C10 H10B 107.8
N1 C11 C10 111.29(9)
N1 C11 H11A 109.4
C10 C11 H11A 109.4
N1 C11 H11B 109.4
C10 C11 H11B 109.4
H11A C11 H11B 108.0
C13 C12 C8 120.84(11)
C13 C12 H12 119.6
C8 C12 H12 119.6
C12 C13 C14 119.62(11)
C12 C13 H13 120.2
C14 C13 H13 120.2
C15 C14 C13 119.75(11)
C15 C14 H14 120.1
C13 C14 H14 120.1
C14 C15 C9 121.36(11)
C14 C15 H15 119.3
C9 C15 H15 119.3
O1 C16 N2 122.60(11)
O1 C16 C2 122.43(11)
N2 C16 C2 114.89(10)
N2 C17 C18 112.35(10)
N2 C17 H17A 109.1
C18 C17 H17A 109.1
N2 C17 H17B 109.1
C18 C17 H17B 109.1
H17A C17 H17B 107.9
C19 C18 C23 118.43(12)
C19 C18 C17 121.25(12)
C23 C18 C17 120.29(10)
C18 C19 C20 120.22(14)
C18 C19 H19 119.9
C20 C19 H19 119.9
C21 C20 C19 120.61(13)
C21 C20 H20 119.7
C19 C20 H20 119.7
C20 C21 C22 119.62(14)
C20 C21 H21 120.2
C22 C21 H21 120.2
C23 C22 C21 119.83(14)
C23 C22 H22 120.1
C21 C22 H22 120.1
C22 C23 C18 121.26(11)
C22 C23 H23 119.4
C18 C23 H23 119.4

loop_
_geom_bond_atom_site_label_1
_geom_bond_atom_site_label_2
_geom_bond_distance
O1 C16 1.2306(14)
N1 C1 1.3898(13)
N1 C7 1.4589(13)
N1 C11 1.4665(14)
N2 C16 1.3622(15)
N2 C7 1.4565(14)
N2 C17 1.4683(14)
C1 C2 1.4064(15)
C1 C6 1.4084(15)
C2 C3 1.3968(16)
C2 C16 1.4861(16)
C3 C4 1.3876(18)
C3 H3 0.9500
C4 C5 1.3884(19)
C4 H4 0.9500
C5 C6 1.3860(16)
C5 H5 0.9500
C6 H6 0.9500
C7 C8 1.5277(15)
C7 H7 1.0000
C8 C12 1.3972(15)
C8 C9 1.4004(15)
C9 C15 1.3931(16)
C9 C10 1.5116(16)
C10 C11 1.5221(16)
C10 H10A 0.9900
C10 H10B 0.9900
C11 H11A 0.9900
C11 H11B 0.9900
C12 C13 1.3870(17)
C12 H12 0.9500
C13 C14 1.3896(19)
C13 H13 0.9500
C14 C15 1.3846(19)
C14 H14 0.9500
C15 H15 0.9500
C17 C18 1.5130(18)
C17 H17A 0.9900
C17 H17B 0.9900
C18 C19 1.3931(17)
C18 C23 1.3949(17)
C19 C20 1.400(2)
C19 H19 0.9500
C20 C21 1.379(3)
C20 H20 0.9500
C21 C22 1.389(2)
C21 H21 0.9500
C22 C23 1.3878(17)
C22 H22 0.9500
C23 H23 0.9500

loop_
_geom_torsion_atom_site_label_1
_geom_torsion_atom_site_label_2
_geom_torsion_atom_site_label_3
_geom_torsion_atom_site_label_4
_geom_torsion
C7 N1 C1 C2 -30.83(13)
C11 N1 C1 C2 -164.62(9)
C7 N1 C1 C6 153.34(10)
C11 N1 C1 C6 19.55(15)
N1 C1 C2 C3 -174.83(10)
C6 C1 C2 C3 1.19(15)
N1 C1 C2 C16 -1.33(15)
C6 C1 C2 C16 174.68(10)
C1 C2 C3 C4 -1.70(17)
C16 C2 C3 C4 -175.30(11)
C2 C3 C4 C5 0.86(18)
C3 C4 C5 C6 0.49(18)
C4 C5 C6 C1 -0.98(18)
N1 C1 C6 C5 175.98(10)
C2 C1 C6 C5 0.13(16)
C16 N2 C7 N1 -38.16(14)
C17 N2 C7 N1 138.78(10)
C16 N2 C7 C8 87.92(12)
C17 N2 C7 C8 -95.14(11)
C1 N1 C7 N2 48.94(12)
C11 N1 C7 N2 -173.00(9)
C1 N1 C7 C8 -79.02(11)
C11 N1 C7 C8 59.03(11)
N2 C7 C8 C12 27.69(14)
N1 C7 C8 C12 153.77(10)
N2 C7 C8 C9 -154.79(10)
N1 C7 C8 C9 -28.71(13)
C12 C8 C9 C15 0.00(16)
C7 C8 C9 C15 -177.57(10)
C12 C8 C9 C10 -177.31(10)
C7 C8 C9 C10 5.12(15)
C15 C9 C10 C11 171.90(10)
C8 C9 C10 C11 -10.79(15)
C1 N1 C11 C10 69.33(12)
C7 N1 C11 C10 -66.64(11)
C9 C10 C11 N1 40.45(12)
C9 C8 C12 C13 0.81(16)
C7 C8 C12 C13 178.32(10)
C8 C12 C13 C14 -1.03(17)
C12 C13 C14 C15 0.44(18)
C13 C14 C15 C9 0.38(18)
C8 C9 C15 C14 -0.59(17)
C10 C9 C15 C14 176.80(10)
C7 N2 C16 O1 -175.45(10)
C17 N2 C16 O1 7.69(17)
C7 N2 C16 C2 7.83(15)
C17 N2 C16 C2 -169.02(10)
C3 C2 C16 O1 10.24(17)
C1 C2 C16 O1 -163.35(11)
C3 C2 C16 N2 -173.04(10)
C1 C2 C16 N2 13.37(15)
C16 N2 C17 C18 98.69(13)
C7 N2 C17 C18 -78.30(13)
N2 C17 C18 C19 130.34(12)
N2 C17 C18 C23 -51.48(14)
C23 C18 C19 C20 -0.47(18)
C17 C18 C19 C20 177.74(12)
C18 C19 C20 C21 -0.8(2)
C19 C20 C21 C22 0.8(2)
C20 C21 C22 C23 0.5(2)
C21 C22 C23 C18 -1.76(18)
C19 C18 C23 C22 1.75(17)
C17 C18 C23 C22 -176.48(11)
